data_4515380
loop_
_publ_author_name
'Barreda, Omar'
'Bannwart, Gianluca'
'Yap, Glenn P. A.'
'Bloch, Eric D.'

_publ_section_title
;
 Ligand-Based Phase Control in Porous Molecular Assemblies.
;
_journal_issue 14
_journal_name_full 'ACS applied materials &amp; interfaces'
_journal_page_first 11420
_journal_page_last 11424
_journal_paper_doi 10.1021/acsami.8b02015
_journal_volume 10
_journal_year 2018
_chemical_formula_sum 'C23.67 H22 Cu2 O12'
_chemical_formula_weight 625.49
_space_group_crystal_system monoclinic
_space_group_IT_number 14
_space_group_name_Hall '-P 2ybc'
_space_group_name_H-M_alt 'P 1 21/c 1'
_atom_sites_solution_hydrogens geom
_audit_creation_method SHELXL-2017/1
_cell_angle_alpha 90
_cell_angle_beta 93.2461(12)
_cell_angle_gamma 90
_cell_formula_units_Z 12
_cell_length_a 15.8733(3)
_cell_length_b 18.3788(4)
_cell_length_c 32.3346(7)
_cell_measurement_reflns_used 9846
_cell_measurement_temperature 200(2)
_cell_measurement_theta_max 66.73
_cell_measurement_theta_min 2.77
_cell_volume 9417.9(3)
_computing_cell_refinement 'Bruker SAINT'
_computing_data_collection 'Bruker APEX2'
_computing_data_reduction 'Bruker SAINT'
_computing_molecular_graphics 'Bruker SHELXTL'
_computing_publication_material 'Bruker SHELXTL'
_computing_structure_refinement 'SHELXL-2017/1 (Sheldrick, 2017)'
_computing_structure_solution 'SHELXS-97 (Sheldrick 2008)'
_diffrn_ambient_temperature 200(2)
_diffrn_detector_area_resol_mean 8.33
_diffrn_measured_fraction_theta_full 0.989
_diffrn_measured_fraction_theta_max 0.989
_diffrn_measurement_device_type 'Bruker AXS APEX diffractometer'
_diffrn_measurement_method '\f and \w scans'
_diffrn_radiation_type CuK\a
_diffrn_radiation_wavelength 1.54178
_diffrn_reflns_av_R_equivalents 0.0603
_diffrn_reflns_av_unetI/netI 0.0533
_diffrn_reflns_Laue_measured_fraction_full 0.989
_diffrn_reflns_Laue_measured_fraction_max 0.989
_diffrn_reflns_limit_h_max 18
_diffrn_reflns_limit_h_min -18
_diffrn_reflns_limit_k_max 21
_diffrn_reflns_limit_k_min -21
_diffrn_reflns_limit_l_max 38
_diffrn_reflns_limit_l_min -38
_diffrn_reflns_number 91824
_diffrn_reflns_point_group_measured_fraction_full 0.989
_diffrn_reflns_point_group_measured_fraction_max 0.989
_diffrn_reflns_theta_full 66.767
_diffrn_reflns_theta_max 66.767
_diffrn_reflns_theta_min 2.737
_exptl_absorpt_coefficient_mu 2.132
_exptl_absorpt_correction_T_max 0.7528
_exptl_absorpt_correction_T_min 0.6312
_exptl_absorpt_correction_type multi-scan
_exptl_absorpt_process_details 'APEX3 (Bruker, 2015)'
_exptl_crystal_colour green
_exptl_crystal_density_diffrn 1.323
_exptl_crystal_description plate
_exptl_crystal_F_000 3816
_exptl_crystal_size_max 0.295
_exptl_crystal_size_mid 0.189
_exptl_crystal_size_min 0.100
_refine_diff_density_max 1.632
_refine_diff_density_min -1.334
_refine_diff_density_rms 0.138
_refine_ls_extinction_method none
_refine_ls_goodness_of_fit_ref 1.027
_refine_ls_hydrogen_treatment constr
_refine_ls_matrix_type full
_refine_ls_number_parameters 1045
_refine_ls_number_reflns 16504
_refine_ls_number_restraints 483
_refine_ls_restrained_S_all 1.086
_refine_ls_R_factor_all 0.0990
_refine_ls_R_factor_gt 0.0757
_refine_ls_shift/su_max 0.001
_refine_ls_shift/su_mean 0.000
_refine_ls_structure_factor_coef Fsqd
_refine_ls_weighting_details 'w=1/[\s^2^(Fo^2^)+(0.1247P)^2^+37.0149P] where P=(Fo^2^+2Fc^2^)/3'
_refine_ls_weighting_scheme calc
_refine_ls_wR_factor_gt 0.2149
_refine_ls_wR_factor_ref 0.2408
_reflns_Friedel_coverage 0.000
_reflns_number_gt 11810
_reflns_number_total 16504
_reflns_threshold_expression 'I > 2\s(I)'
_cod_data_source_file am8b02015_si_011.cif
_cod_data_source_block eric047_sq
_cod_original_sg_symbol_H-M 'P 21/c'
_cod_database_code 4515380
_shelx_shelxl_version_number 2017/1
_shelx_space_group_comment
; 
The symmetry employed for this shelxl refinement is uniquely defined 
by the following loop, which should always be used as a source of 
symmetry information in preference to the above space-group names. 
They are only intended as comments. 
;
_shelx_estimated_absorpt_t_min 0.572
_shelx_estimated_absorpt_t_max 0.815

loop_
_space_group_symop_operation_xyz
'x, y, z'
'-x, y+1/2, -z+1/2'
'-x, -y, -z'
'x, -y-1/2, z-1/2'

loop_
_atom_site_label
_atom_site_type_symbol
_atom_site_fract_x
_atom_site_fract_y
_atom_site_fract_z
_atom_site_U_iso_or_equiv
_atom_site_adp_type
_atom_site_occupancy
_atom_site_site_symmetry_order
_atom_site_calc_flag
_atom_site_refinement_flags_posn
_atom_site_refinement_flags_adp
_atom_site_refinement_flags_occupancy
_atom_site_disorder_assembly
_atom_site_disorder_group
Cu1 Cu 0.71305(5) 0.49744(4) 0.47026(2) 0.0258(2) Uani 1 1 d . . . . .
Cu2 Cu 0.84876(5) 0.50025(4) 0.52142(2) 0.02432(19) Uani 1 1 d . . . . .
Cu3 Cu 0.71877(5) 0.27845(4) 0.25872(2) 0.0261(2) Uani 1 1 d . . . . .
Cu4 Cu 0.85278(4) 0.20396(4) 0.23847(2) 0.02455(19) Uani 1 1 d . . . . .
Cu5 Cu 0.71348(5) 0.70213(4) 0.24934(2) 0.0267(2) Uani 1 1 d . . . . .
Cu6 Cu 0.84782(4) 0.77659(4) 0.22979(2) 0.02470(19) Uani 1 1 d . . . . .
O1_1 O 0.7723(3) 0.4179(2) 0.44354(12) 0.0410(10) Uani 1 1 d . . . . .
O2_1 O 0.8884(2) 0.4209(2) 0.48606(11) 0.0379(9) Uani 1 1 d . . . . .
O3_1 O 0.7769(3) 0.2882(2) 0.31297(12) 0.0403(10) Uani 1 1 d . . . . .
O4_1 O 0.8924(2) 0.2273(2) 0.29672(11) 0.0391(9) Uani 1 1 d . . . . .
C1_1 C 0.8457(4) 0.3976(3) 0.45492(15) 0.0315(12) Uani 1 1 d . . . . .
C2_1 C 0.8866(4) 0.3421(3) 0.42833(16) 0.0339(12) Uani 1 1 d . . . . .
C3_1 C 0.9640(4) 0.3120(3) 0.44119(17) 0.0380(13) Uani 1 1 d . . . . .
H3_1 H 0.990123 0.324379 0.467410 0.046 Uiso 1 1 calc R U . . .
C4_1 C 1.0034(4) 0.2631(3) 0.41505(18) 0.0385(13) Uani 1 1 d . . . . .
C5_1 C 0.9666(4) 0.2477(3) 0.37618(17) 0.0367(13) Uani 1 1 d . . . . .
H5_1 H 0.994079 0.215977 0.358028 0.044 Uiso 1 1 calc R U . . .
C6_1 C 0.8893(4) 0.2788(3) 0.36377(16) 0.0335(12) Uani 1 1 d . . . . .
C7_1 C 0.8487(4) 0.3249(3) 0.38990(17) 0.0354(12) Uani 1 1 d . . . . .
H7_1 H 0.795104 0.344724 0.381588 0.042 Uiso 1 1 calc R U . . .
C8_1 C 0.8504(3) 0.2631(3) 0.32105(16) 0.0314(12) Uani 1 1 d . . . . .
O5_1 O 1.0772(3) 0.2312(3) 0.42794(15) 0.0560(12) Uani 1 1 d D . . . .
C9A_1 C 1.1195(8) 0.2430(8) 0.4644(4) 0.0644(18) Uani 0.517(7) 1 d D U P A 1
H9A_1 H 1.082076 0.233603 0.487303 0.077 Uiso 0.517(7) 1 calc R U P A 1
H9B_1 H 1.138150 0.294326 0.466194 0.077 Uiso 0.517(7) 1 calc R U P A 1
C10A_1 C 1.1961(9) 0.1928(7) 0.4686(5) 0.0671(17) Uani 0.517(7) 1 d D U P A 1
H10A_1 H 1.234586 0.208301 0.447265 0.080 Uiso 0.517(7) 1 calc R U P A 1
H10B_1 H 1.225207 0.203951 0.495791 0.080 Uiso 0.517(7) 1 calc R U P A 1
C11A_1 C 1.1902(10) 0.1112(9) 0.4659(7) 0.0701(19) Uani 0.517(7) 1 d D U P A 1
H11A_1 H 1.172362 0.097201 0.437120 0.084 Uiso 0.517(7) 1 calc R U P A 1
H11B_1 H 1.146642 0.093824 0.484242 0.084 Uiso 0.517(7) 1 calc R U P A 1
C12A_1 C 1.2739(10) 0.0745(11) 0.4782(7) 0.076(2) Uani 0.517(7) 1 d D U P A 1
H12A_1 H 1.320316 0.103690 0.468249 0.114 Uiso 0.517(7) 1 calc R U P A 1
H12B_1 H 1.275035 0.025891 0.465743 0.114 Uiso 0.517(7) 1 calc R U P A 1
H12C_1 H 1.280153 0.070296 0.508385 0.114 Uiso 0.517(7) 1 calc R U P A 1
C9B_1 C 1.1181(9) 0.1827(8) 0.4062(5) 0.0644(18) Uani 0.483(7) 1 d D . P A 2
H9C_1 H 1.136420 0.206038 0.380598 0.077 Uiso 0.483(7) 1 calc R U P A 2
H9D_1 H 1.079136 0.142521 0.397921 0.077 Uiso 0.483(7) 1 calc R U P A 2
C10B_1 C 1.1950(9) 0.1515(9) 0.4304(5) 0.0671(17) Uani 0.483(7) 1 d D . P A 2
H10C_1 H 1.229906 0.122917 0.411815 0.080 Uiso 0.483(7) 1 calc R U P A 2
H10D_1 H 1.229992 0.191130 0.442951 0.080 Uiso 0.483(7) 1 calc R U P A 2
C11B_1 C 1.1620(11) 0.1029(11) 0.4638(7) 0.0701(19) Uani 0.483(7) 1 d D . P A 2
H11C_1 H 1.117222 0.070335 0.452004 0.084 Uiso 0.483(7) 1 calc R U P A 2
H11D_1 H 1.138375 0.132696 0.485908 0.084 Uiso 0.483(7) 1 calc R U P A 2
C12B_1 C 1.2371(11) 0.0586(11) 0.4813(7) 0.076(2) Uani 0.483(7) 1 d D . P A 2
H12E_1 H 1.264805 0.084560 0.504776 0.114 Uiso 0.483(7) 1 calc R U P A 2
H12F_1 H 1.277337 0.051660 0.459714 0.114 Uiso 0.483(7) 1 calc R U P A 2
H12G_1 H 1.217457 0.011080 0.490549 0.114 Uiso 0.483(7) 1 calc R U P A 2
O1_2 O 0.7732(3) 0.5670(2) 0.43710(12) 0.0420(10) Uani 1 1 d . . . . .
O2_2 O 0.8873(3) 0.5711(2) 0.48035(11) 0.0399(9) Uani 1 1 d . . . . .
O3_2 O 0.7734(2) 0.6924(2) 0.30339(11) 0.0392(9) Uani 1 1 d . . . . .
O4_2 O 0.8908(3) 0.7491(2) 0.28591(12) 0.0431(10) Uani 1 1 d . . . . .
C1_2 C 0.8455(4) 0.5885(3) 0.44773(16) 0.0327(12) Uani 1 1 d . . . . .
C2_2 C 0.8879(4) 0.6381(3) 0.41871(17) 0.0354(8) Uani 1 1 d . U . . .
C3_2 C 0.9679(4) 0.6650(3) 0.42925(18) 0.0395(8) Uani 1 1 d . U . . .
H3_2 H 0.995341 0.652912 0.455205 0.047 Uiso 1 1 calc R U . . .
C4_2 C 1.0081(4) 0.7100(4) 0.4015(2) 0.0453(8) Uani 1 1 d . U . . .
C5_2 C 0.9692(4) 0.7255(3) 0.36300(18) 0.0402(8) Uani 1 1 d . U . . .
H5_2 H 0.996967 0.755111 0.343904 0.048 Uiso 1 1 calc R U . . .
C6_2 C 0.8898(4) 0.6977(3) 0.35249(17) 0.0365(8) Uani 1 1 d . U . . .
C7_2 C 0.8479(4) 0.6550(3) 0.38043(16) 0.0354(8) Uani 1 1 d . U . . .
H7_2 H 0.792523 0.637569 0.373449 0.042 Uiso 1 1 calc R U . . .
C8_2 C 0.8472(4) 0.7146(3) 0.31089(17) 0.0341(12) Uani 1 1 d . . . . .
O5_2 O 1.0869(3) 0.7371(3) 0.41080(15) 0.0576(9) Uani 1 1 d D U . . .
C9A_2 C 1.1186(8) 0.7501(7) 0.4494(4) 0.0618(12) Uani 0.597(8) 1 d D U P B 1
H9A_2 H 1.180510 0.756599 0.449230 0.074 Uiso 0.597(8) 1 calc R U P B 1
H9B_2 H 1.107297 0.707979 0.467381 0.074 Uiso 0.597(8) 1 calc R U P B 1
C10A_2 C 1.0765(9) 0.8220(8) 0.4676(5) 0.080(2) Uani 0.597(8) 1 d D U P B 1
H10A_2 H 1.098926 0.830240 0.496043 0.120 Uiso 0.597(8) 1 calc R U P B 1
H10B_2 H 1.015188 0.815741 0.467310 0.120 Uiso 0.597(8) 1 calc R U P B 1
H10C_2 H 1.089786 0.863979 0.450383 0.120 Uiso 0.597(8) 1 calc R U P B 1
C9B_2 C 1.1136(12) 0.8015(8) 0.4011(6) 0.0618(12) Uani 0.403(8) 1 d D . P B 2
H9C_2 H 1.100905 0.808869 0.371023 0.074 Uiso 0.403(8) 1 calc R U P B 2
H9D_2 H 1.175793 0.802245 0.405825 0.074 Uiso 0.403(8) 1 calc R U P B 2
C10B_2 C 1.0744(14) 0.8718(11) 0.4261(7) 0.080(2) Uani 0.403(8) 1 d D . P B 2
H10D_2 H 1.079524 0.916025 0.409551 0.120 Uiso 0.403(8) 1 calc R U P B 2
H10E_2 H 1.105845 0.877885 0.452864 0.120 Uiso 0.403(8) 1 calc R U P B 2
H10F_2 H 1.014828 0.862736 0.430702 0.120 Uiso 0.403(8) 1 calc R U P B 2
O1_3 O 0.6709(2) 0.4282(2) 0.51051(11) 0.0395(9) Uani 1 1 d . . . . .
O2_3 O 0.7869(2) 0.4290(2) 0.55344(12) 0.0383(9) Uani 1 1 d . . . . .
O3_3 O 0.6719(2) 0.2416(2) 0.70279(11) 0.0392(9) Uani 1 1 d . . . . .
O4_3 O 0.7862(2) 0.3020(2) 0.68506(11) 0.0362(9) Uani 1 1 d . . . . .
C1_3 C 0.7122(3) 0.4097(3) 0.54328(16) 0.0312(12) Uani 1 1 d . . . . .
C2_3 C 0.6689(4) 0.3614(3) 0.57269(17) 0.0349(12) Uani 1 1 d . . . . .
C3_3 C 0.5849(4) 0.3423(4) 0.56416(19) 0.0476(16) Uani 1 1 d . . . . .
H3_3 H 0.555690 0.358947 0.539502 0.057 Uiso 1 1 calc R U . . .
C4_3 C 0.5439(4) 0.2987(4) 0.5920(2) 0.0492(17) Uani 1 1 d . . . . .
C5_3 C 0.5864(4) 0.2763(4) 0.62857(19) 0.0448(15) Uani 1 1 d . . . . .
H5_3 H 0.558334 0.246974 0.647703 0.054 Uiso 1 1 calc R U . . .
C6_3 C 0.6694(4) 0.2966(3) 0.63711(17) 0.0336(12) Uani 1 1 d . . . . .
C7_3 C 0.7118(3) 0.3382(3) 0.60898(16) 0.0322(12) Uani 1 1 d . . . . .
H7_3 H 0.769443 0.350712 0.614528 0.039 Uiso 1 1 calc R U . . .
C8_3 C 0.7126(3) 0.2785(3) 0.67799(16) 0.0305(12) Uani 1 1 d . . . . .
O5_3 O 0.4618(3) 0.2825(3) 0.58023(16) 0.0702(16) Uani 1 1 d . . . . .
C9_3 C 0.4139(5) 0.2386(5) 0.6065(2) 0.064(2) Uani 1 1 d . . . . .
H9A_3 H 0.406351 0.264065 0.633012 0.077 Uiso 1 1 calc R U . . .
H9B_3 H 0.443659 0.192118 0.612610 0.077 Uiso 1 1 calc R U . . .
C10_3 C 0.3302(4) 0.2241(4) 0.5849(2) 0.0577(18) Uani 1 1 d . . . . .
H10A_3 H 0.338596 0.199643 0.558168 0.069 Uiso 1 1 calc R U . . .
H10B_3 H 0.301082 0.270853 0.578958 0.069 Uiso 1 1 calc R U . . .
C11_3 C 0.2750(5) 0.1762(4) 0.6110(2) 0.0621(19) Uani 1 1 d . . . . .
H11A_3 H 0.304252 0.129556 0.617258 0.074 Uiso 1 1 calc R U . . .
H11B_3 H 0.265854 0.200832 0.637637 0.074 Uiso 1 1 calc R U . . .
C12_3 C 0.1908(5) 0.1612(4) 0.5885(3) 0.070(2) Uani 1 1 d . . . . .
H12A_3 H 0.165661 0.207200 0.578663 0.105 Uiso 1 1 calc R U . . .
H12B_3 H 0.153195 0.137659 0.607469 0.105 Uiso 1 1 calc R U . . .
H12C_3 H 0.198949 0.129168 0.564885 0.105 Uiso 1 1 calc R U . . .
O1_4 O 0.6730(2) 0.5770(2) 0.50486(12) 0.0415(10) Uani 1 1 d . . . . .
O2_4 O 0.7874(2) 0.5780(2) 0.54848(12) 0.0386(9) Uani 1 1 d . . . . .
O3_4 O 0.6706(2) 0.7786(2) 0.69183(12) 0.0399(9) Uani 1 1 d . . . . .
O4_4 O 0.7819(3) 0.7112(2) 0.67707(12) 0.0397(10) Uani 1 1 d . . . . .
C1_4 C 0.7152(4) 0.5995(3) 0.53658(16) 0.0323(12) Uani 1 1 d . . . . .
C2_4 C 0.6754(4) 0.6563(4) 0.5620(2) 0.0543(10) Uani 1 1 d . U . . .
C3_4 C 0.6033(5) 0.6921(4) 0.5467(2) 0.0646(11) Uani 1 1 d . U . . .
H3_4 H 0.578180 0.680025 0.520232 0.078 Uiso 1 1 calc R U . . .
C4_4 C 0.5686(5) 0.7454(5) 0.5704(2) 0.0739(10) Uani 1 1 d D U . . .
C5_4 C 0.6017(5) 0.7610(4) 0.6106(2) 0.0643(11) Uani 1 1 d . U . . .
H5_4 H 0.575071 0.795472 0.627431 0.077 Uiso 1 1 calc R U . . .
C6_4 C 0.6741(4) 0.7249(4) 0.6252(2) 0.0539(10) Uani 1 1 d . U . . .
C7_4 C 0.7123(4) 0.6744(4) 0.60051(19) 0.0502(10) Uani 1 1 d . U . . .
H7_4 H 0.763820 0.652154 0.609980 0.060 Uiso 1 1 calc R U . . .
C8_4 C 0.7116(3) 0.7401(3) 0.66837(17) 0.0322(12) Uani 1 1 d . . . . .
O5_4 O 0.4991(4) 0.7862(4) 0.5571(2) 0.0955(12) Uani 1 1 d . U . . .
C9_4 C 0.4575(7) 0.7675(6) 0.5187(3) 0.1091(14) Uani 1 1 d D U . . .
H9A_4 H 0.436023 0.716956 0.519815 0.131 Uiso 1 1 calc R U . . .
H9B_4 H 0.497493 0.770381 0.496348 0.131 Uiso 1 1 calc R U . . .
C10_4 C 0.3816(8) 0.8219(6) 0.5094(4) 0.1185(17) Uani 1 1 d D U . . .
H10A_4 H 0.349604 0.831327 0.534240 0.142 Uiso 1 1 calc R U . . .
H10B_4 H 0.342682 0.804668 0.486431 0.142 Uiso 1 1 calc R U . . .
C11_4 C 0.4366(8) 0.8932(7) 0.4961(4) 0.135(2) Uani 1 1 d D U . . .
H11A_4 H 0.477273 0.906115 0.518834 0.203 Uiso 1 1 calc R U . . .
H11B_4 H 0.398433 0.934310 0.490193 0.203 Uiso 1 1 calc R U . . .
H11C_4 H 0.466835 0.881718 0.471310 0.203 Uiso 1 1 calc R U . . .
O1_5 O 0.7858(3) 0.3588(2) 0.23768(14) 0.0425(10) Uani 1 1 d . . . . .
O2_5 O 0.8999(2) 0.29648(19) 0.22051(13) 0.0375(9) Uani 1 1 d . . . . .
O3_5 O 0.7761(2) 0.61859(19) 0.22978(13) 0.0380(9) Uani 1 1 d . . . . .
O4_5 O 0.8882(3) 0.68156(19) 0.21059(14) 0.0413(10) Uani 1 1 d . . . . .
C1_5 C 0.8575(3) 0.3540(3) 0.22340(16) 0.0290(11) Uani 1 1 d . . . . .
C2_5 C 0.8961(4) 0.4240(3) 0.20956(17) 0.0327(12) Uani 1 1 d . . . . .
C3_5 C 0.9717(4) 0.4241(3) 0.19065(18) 0.0386(13) Uani 1 1 d . . . . .
H3_5 H 1.000192 0.379465 0.186418 0.046 Uiso 1 1 calc R U . . .
C4_5 C 1.0069(4) 0.4896(3) 0.1776(2) 0.0401(14) Uani 1 1 d . . . . .
C5_5 C 0.9665(4) 0.5545(3) 0.18568(18) 0.0376(13) Uani 1 1 d . . . . .
H5_5 H 0.990342 0.599504 0.177837 0.045 Uiso 1 1 calc R U . . .
C6_5 C 0.8904(4) 0.5534(3) 0.20541(17) 0.0325(12) Uani 1 1 d . . . . .
C7_5 C 0.8546(4) 0.4885(3) 0.21658(17) 0.0317(12) Uani 1 1 d . . . . .
H7_5 H 0.801858 0.488203 0.229035 0.038 Uiso 1 1 calc R U . . .
C8_5 C 0.8478(4) 0.6233(3) 0.21594(16) 0.0310(12) Uani 1 1 d . . . . .
O5_5 O 1.0797(3) 0.4846(2) 0.15778(17) 0.0590(11) Uani 1 1 d . U . . .
C9_5 C 1.1172(5) 0.5492(4) 0.1443(3) 0.0639(11) Uani 1 1 d . U . . .
H9A_5 H 1.130587 0.581566 0.168267 0.077 Uiso 1 1 calc R U . . .
H9B_5 H 1.077764 0.575040 0.124600 0.077 Uiso 1 1 calc R U . . .
C10_5 C 1.1966(6) 0.5300(4) 0.1236(3) 0.0709(12) Uani 1 1 d . U . . .
H10A_5 H 1.182078 0.501832 0.098113 0.085 Uiso 1 1 calc R U . . .
H10B_5 H 1.232675 0.499047 0.142378 0.085 Uiso 1 1 calc R U . . .
C11_5 C 1.2464(6) 0.5995(5) 0.1123(3) 0.0790(14) Uani 1 1 d . U . . .
H11A_5 H 1.257504 0.630321 0.137182 0.095 Uiso 1 1 calc R U . . .
H11B_5 H 1.213735 0.628348 0.091114 0.095 Uiso 1 1 calc R U . . .
C12_5 C 1.3311(6) 0.5732(6) 0.0952(3) 0.099(2) Uani 1 1 d . U . . .
H12A_5 H 1.360499 0.541390 0.115651 0.148 Uiso 1 1 calc R U . . .
H12B_5 H 1.366630 0.615334 0.089859 0.148 Uiso 1 1 calc R U . . .
H12C_5 H 1.319316 0.546175 0.069398 0.148 Uiso 1 1 calc R U . . .
O1_6 O 0.6702(3) 0.7978(2) 0.26620(14) 0.0425(10) Uani 1 1 d . . . . .
O2_6 O 0.7864(3) 0.8590(2) 0.25257(13) 0.0410(10) Uani 1 1 d . . . . .
O3_6 O 0.6740(3) 1.1829(2) 0.27532(13) 0.0405(9) Uani 1 1 d . . . . .
O4_6 O 0.7879(2) 1.12199(19) 0.25869(13) 0.0388(9) Uani 1 1 d . . . . .
C1_6 C 0.7137(4) 0.8549(3) 0.26443(17) 0.0340(12) Uani 1 1 d . . . . .
C2_6 C 0.6726(4) 0.9243(3) 0.2776(2) 0.0526(10) Uani 1 1 d . U . . .
C3_6 C 0.5971(5) 0.9235(4) 0.2961(3) 0.0607(10) Uani 1 1 d . U . . .
H3_6 H 0.570422 0.878258 0.301018 0.073 Uiso 1 1 calc R U . . .
C4_6 C 0.5591(6) 0.9872(4) 0.3077(3) 0.0685(10) Uani 1 1 d . U . . .
C5_6 C 0.5968(5) 1.0540(4) 0.2984(3) 0.0591(10) Uani 1 1 d . U . . .
H5_6 H 0.569383 1.098454 0.304347 0.071 Uiso 1 1 calc R U . . .
C6_6 C 0.6731(4) 1.0546(3) 0.2809(2) 0.0516(10) Uani 1 1 d . U . . .
C7_6 C 0.7131(5) 0.9901(3) 0.2708(2) 0.0495(10) Uani 1 1 d . U . . .
H7_6 H 0.767003 0.990961 0.259482 0.059 Uiso 1 1 calc R U . . .
C8_6 C 0.7159(4) 1.1255(3) 0.27114(17) 0.0322(12) Uani 1 1 d . . . . .
O5_6 O 0.4853(4) 0.9812(3) 0.3260(2) 0.0866(11) Uani 1 1 d . U . . .
C9_6 C 0.4363(6) 1.0394(5) 0.3366(4) 0.0974(13) Uani 1 1 d D U . . .
H9A_6 H 0.422924 1.069091 0.311551 0.117 Uiso 1 1 calc R U . . .
H9B_6 H 0.469219 1.070151 0.356773 0.117 Uiso 1 1 calc R U . . .
C10_6 C 0.3615(6) 1.0190(5) 0.3536(4) 0.1084(15) Uani 1 1 d D U . . .
H10A_6 H 0.361056 1.044608 0.380541 0.130 Uiso 1 1 calc R U . . .
H10B_6 H 0.315922 1.041272 0.335662 0.130 Uiso 1 1 calc R U . . .
C11_6 C 0.3351(7) 0.9487(5) 0.3612(4) 0.1157(17) Uani 1 1 d D U . . .
H11A_6 H 0.384390 0.924230 0.375253 0.139 Uiso 1 1 calc R U . . .
H11B_6 H 0.327231 0.925537 0.333575 0.139 Uiso 1 1 calc R U . . .
C12_6 C 0.2661(7) 0.9272(7) 0.3827(4) 0.125(2) Uani 1 1 d D U . . .
H12A_6 H 0.262988 0.873968 0.383089 0.188 Uiso 1 1 calc R U . . .
H12B_6 H 0.272251 0.945594 0.411122 0.188 Uiso 1 1 calc R U . . .
H12C_6 H 0.214415 0.946917 0.368950 0.188 Uiso 1 1 calc R U . . .
O1_7 O 0.5951(3) 0.4946(3) 0.43317(14) 0.0577(13) Uani 1 1 d . U . . .
C1_7 C 0.5213(8) 0.4938(8) 0.4480(5) 0.133(5) Uani 1 1 d . U . . .
O1_8 O 0.6108(3) 0.3442(3) 0.27252(16) 0.0646(14) Uani 1 1 d . . . . .
O1_9 O 0.6041(3) 0.6393(3) 0.26648(15) 0.0536(12) Uani 1 1 d . U . . .
C1_9 C 0.5329(5) 0.6622(6) 0.2698(3) 0.083(3) Uani 1 1 d . U . . .
O1_10 O 0.9591(3) 0.5089(3) 0.56179(16) 0.0553(12) Uani 1 1 d . . . . .
O1_11 O 0.9579(3) 0.1393(2) 0.22364(15) 0.0515(11) Uani 1 1 d . . . . .
O1_12 O 0.9547(3) 0.8387(2) 0.21300(14) 0.0489(11) Uani 1 1 d . . . . .

loop_
_atom_site_aniso_label
_atom_site_aniso_U_11
_atom_site_aniso_U_22
_atom_site_aniso_U_33
_atom_site_aniso_U_23
_atom_site_aniso_U_13
_atom_site_aniso_U_12
Cu1 0.0270(4) 0.0329(4) 0.0174(3) -0.0001(3) 0.0003(3) 0.0001(3)
Cu2 0.0257(4) 0.0301(4) 0.0171(3) -0.0010(3) 0.0010(3) 0.0005(3)
Cu3 0.0292(4) 0.0212(4) 0.0281(4) -0.0059(3) 0.0033(3) 0.0020(3)
Cu4 0.0269(4) 0.0194(4) 0.0274(4) -0.0048(3) 0.0016(3) 0.0006(3)
Cu5 0.0269(4) 0.0228(4) 0.0307(4) 0.0068(3) 0.0046(3) -0.0013(3)
Cu6 0.0263(4) 0.0202(4) 0.0279(4) 0.0061(3) 0.0036(3) -0.0003(3)
O1_1 0.040(2) 0.049(2) 0.033(2) -0.0155(18) -0.0027(17) 0.0078(19)
O2_1 0.042(2) 0.043(2) 0.0287(19) -0.0127(17) -0.0021(16) 0.0076(18)
O3_1 0.043(2) 0.049(2) 0.0285(19) -0.0147(18) -0.0021(17) 0.0077(19)
O4_1 0.042(2) 0.046(2) 0.0293(19) -0.0115(18) -0.0035(17) 0.0120(18)
C1_1 0.038(3) 0.034(3) 0.023(2) -0.001(2) 0.007(2) -0.004(2)
C2_1 0.042(3) 0.034(3) 0.026(3) -0.005(2) 0.004(2) 0.002(2)
C3_1 0.047(4) 0.040(3) 0.027(3) -0.005(2) -0.001(2) 0.004(3)
C4_1 0.043(3) 0.038(3) 0.034(3) -0.002(2) -0.001(2) 0.009(3)
C5_1 0.046(3) 0.036(3) 0.029(3) -0.007(2) 0.005(2) 0.005(3)
C6_1 0.042(3) 0.032(3) 0.027(3) -0.006(2) 0.000(2) 0.002(2)
C7_1 0.039(3) 0.034(3) 0.033(3) -0.002(2) -0.002(2) 0.003(2)
C8_1 0.037(3) 0.029(3) 0.028(3) -0.006(2) 0.002(2) -0.002(2)
O5_1 0.053(3) 0.058(3) 0.055(3) -0.011(2) -0.015(2) 0.024(2)
C9A_1 0.049(4) 0.066(4) 0.077(4) 0.008(3) -0.006(4) 0.007(3)
C10A_1 0.051(4) 0.069(4) 0.080(4) 0.009(3) -0.006(4) 0.007(3)
C11A_1 0.053(5) 0.072(4) 0.084(4) 0.009(3) -0.006(4) 0.007(3)
C12A_1 0.057(6) 0.077(5) 0.093(5) 0.010(4) -0.007(5) 0.008(4)
C9B_1 0.049(4) 0.066(4) 0.077(4) 0.008(3) -0.006(4) 0.007(3)
C10B_1 0.051(4) 0.069(4) 0.080(4) 0.009(3) -0.006(4) 0.007(3)
C11B_1 0.053(5) 0.072(4) 0.084(4) 0.009(3) -0.006(4) 0.007(3)
C12B_1 0.057(6) 0.077(5) 0.093(5) 0.010(4) -0.007(5) 0.008(4)
O1_2 0.039(2) 0.055(3) 0.032(2) 0.0174(19) -0.0012(17) -0.0058(19)
O2_2 0.041(2) 0.048(2) 0.0304(19) 0.0126(18) 0.0002(17) -0.0044(18)
O3_2 0.037(2) 0.050(2) 0.0301(19) 0.0094(18) 0.0027(17) -0.0076(18)
O4_2 0.041(2) 0.056(3) 0.031(2) 0.0183(19) -0.0020(17) -0.007(2)
C1_2 0.039(3) 0.036(3) 0.024(2) 0.004(2) 0.005(2) 0.003(2)
C2_2 0.0384(17) 0.0378(17) 0.0301(16) 0.0087(15) 0.0039(15) -0.0016(15)
C3_2 0.0409(17) 0.0430(17) 0.0345(16) 0.0093(15) 0.0008(15) -0.0027(15)
C4_2 0.0442(16) 0.0495(16) 0.0419(15) 0.0117(14) -0.0012(14) -0.0061(14)
C5_2 0.0411(17) 0.0427(17) 0.0368(16) 0.0113(15) 0.0025(15) -0.0046(15)
C6_2 0.0390(18) 0.0380(17) 0.0328(16) 0.0104(15) 0.0040(15) -0.0020(15)
C7_2 0.0383(18) 0.0370(17) 0.0312(16) 0.0090(15) 0.0041(15) -0.0015(15)
C8_2 0.039(3) 0.032(3) 0.032(3) 0.008(2) 0.004(2) 0.007(2)
O5_2 0.0515(18) 0.0634(19) 0.0569(18) 0.0118(17) -0.0060(16) -0.0125(16)
C9A_2 0.056(2) 0.067(3) 0.061(2) 0.011(2) -0.006(2) -0.011(2)
C10A_2 0.074(4) 0.085(4) 0.081(4) 0.012(4) 0.001(4) -0.004(4)
C9B_2 0.056(2) 0.067(3) 0.061(2) 0.011(2) -0.006(2) -0.011(2)
C10B_2 0.074(4) 0.085(4) 0.081(4) 0.012(4) 0.001(4) -0.004(4)
O1_3 0.037(2) 0.050(2) 0.032(2) 0.0157(18) -0.0035(17) -0.0077(18)
O2_3 0.031(2) 0.049(2) 0.034(2) 0.0119(18) -0.0014(16) -0.0056(18)
O3_3 0.040(2) 0.046(2) 0.0309(19) 0.0126(18) -0.0038(17) -0.0096(18)
O4_3 0.028(2) 0.049(2) 0.0310(19) 0.0131(17) -0.0010(16) -0.0057(17)
C1_3 0.034(3) 0.034(3) 0.026(3) 0.006(2) 0.005(2) 0.004(2)
C2_3 0.033(3) 0.038(3) 0.034(3) 0.006(2) 0.004(2) -0.002(2)
C3_3 0.042(4) 0.061(4) 0.039(3) 0.017(3) -0.007(3) -0.009(3)
C4_3 0.030(3) 0.071(4) 0.046(3) 0.017(3) -0.006(3) -0.016(3)
C5_3 0.038(3) 0.055(4) 0.042(3) 0.015(3) 0.003(3) -0.009(3)
C6_3 0.033(3) 0.034(3) 0.034(3) 0.008(2) -0.001(2) 0.002(2)
C7_3 0.031(3) 0.033(3) 0.033(3) 0.001(2) 0.003(2) 0.000(2)
C8_3 0.036(3) 0.024(2) 0.031(3) 0.005(2) 0.002(2) 0.002(2)
O5_3 0.043(3) 0.107(4) 0.059(3) 0.032(3) -0.013(2) -0.029(3)
C9_3 0.049(4) 0.085(6) 0.058(4) 0.019(4) 0.000(3) -0.021(4)
C10_3 0.036(4) 0.071(5) 0.066(5) 0.010(4) 0.005(3) -0.009(3)
C11_3 0.058(5) 0.057(4) 0.072(5) 0.004(4) 0.003(4) -0.006(4)
C12_3 0.053(5) 0.061(5) 0.098(6) -0.012(5) 0.018(4) -0.011(4)
O1_4 0.038(2) 0.050(2) 0.036(2) -0.0155(19) -0.0032(17) 0.0092(19)
O2_4 0.035(2) 0.044(2) 0.036(2) -0.0154(18) -0.0028(17) 0.0093(18)
O3_4 0.040(2) 0.045(2) 0.034(2) -0.0157(18) -0.0026(17) 0.0113(18)
O4_4 0.041(2) 0.046(2) 0.032(2) -0.0141(18) -0.0076(17) 0.0132(18)
C1_4 0.037(3) 0.033(3) 0.027(3) -0.005(2) 0.002(2) 0.001(2)
C2_4 0.054(2) 0.065(2) 0.0418(19) -0.0211(18) -0.0132(17) 0.0247(18)
C3_4 0.063(2) 0.077(2) 0.0514(19) -0.0235(18) -0.0183(17) 0.0303(18)
C4_4 0.071(2) 0.086(2) 0.0614(18) -0.0259(18) -0.0212(16) 0.0368(17)
C5_4 0.063(2) 0.075(2) 0.0531(19) -0.0242(19) -0.0161(17) 0.0332(18)
C6_4 0.054(2) 0.063(2) 0.0433(19) -0.0212(18) -0.0123(17) 0.0266(18)
C7_4 0.051(2) 0.059(2) 0.0388(18) -0.0197(18) -0.0107(17) 0.0229(18)
C8_4 0.035(3) 0.026(3) 0.035(3) -0.005(2) 0.000(2) -0.005(2)
O5_4 0.088(2) 0.115(2) 0.080(2) -0.027(2) -0.0284(19) 0.045(2)
C9_4 0.102(3) 0.129(3) 0.093(3) -0.026(3) -0.031(2) 0.043(2)
C10_4 0.111(3) 0.138(3) 0.103(3) -0.024(3) -0.031(3) 0.042(3)
C11_4 0.130(5) 0.147(5) 0.124(5) -0.017(4) -0.028(4) 0.038(4)
O1_5 0.045(3) 0.0235(19) 0.060(3) 0.0030(18) 0.017(2) -0.0003(17)
O2_5 0.035(2) 0.0234(18) 0.054(2) 0.0022(17) 0.0051(18) 0.0014(16)
O3_5 0.034(2) 0.0229(18) 0.059(3) 0.0020(18) 0.0129(19) -0.0010(16)
O4_5 0.040(2) 0.0222(19) 0.063(3) 0.0021(18) 0.013(2) 0.0012(16)
C1_5 0.032(3) 0.022(3) 0.033(3) -0.001(2) -0.003(2) -0.002(2)
C2_5 0.039(3) 0.025(3) 0.035(3) -0.002(2) -0.001(2) -0.002(2)
C3_5 0.047(4) 0.022(3) 0.047(3) -0.005(2) 0.011(3) 0.001(2)
C4_5 0.045(4) 0.031(3) 0.045(3) -0.002(3) 0.013(3) -0.001(2)
C5_5 0.049(4) 0.023(3) 0.041(3) 0.002(2) 0.008(3) -0.001(2)
C6_5 0.037(3) 0.027(3) 0.034(3) -0.001(2) 0.003(2) 0.002(2)
C7_5 0.033(3) 0.024(3) 0.038(3) 0.000(2) 0.001(2) -0.003(2)
C8_5 0.039(3) 0.020(2) 0.034(3) 0.004(2) -0.003(2) 0.002(2)
O5_5 0.063(3) 0.043(2) 0.074(3) -0.0013(19) 0.031(2) -0.0032(18)
C9_5 0.069(3) 0.049(2) 0.076(3) -0.001(2) 0.030(2) -0.0066(19)
C10_5 0.076(3) 0.059(2) 0.080(3) -0.001(2) 0.031(2) -0.007(2)
C11_5 0.083(3) 0.070(3) 0.087(3) 0.002(2) 0.031(3) -0.011(2)
C12_5 0.097(4) 0.097(4) 0.105(4) 0.000(4) 0.034(4) -0.008(4)
O1_6 0.042(2) 0.0232(19) 0.064(3) 0.0004(18) 0.015(2) -0.0022(17)
O2_6 0.038(2) 0.0265(19) 0.060(3) -0.0074(18) 0.015(2) 0.0014(16)
O3_6 0.040(2) 0.0252(19) 0.057(3) 0.0006(18) 0.0115(19) 0.0013(17)
O4_6 0.034(2) 0.0243(18) 0.059(3) 0.0007(18) 0.0168(19) 0.0006(16)
C1_6 0.038(3) 0.028(3) 0.037(3) 0.001(2) 0.006(2) 0.005(2)
C2_6 0.054(2) 0.0265(17) 0.081(2) 0.0029(17) 0.0353(19) -0.0008(16)
C3_6 0.060(2) 0.0337(17) 0.093(2) 0.0030(18) 0.0410(19) -0.0026(16)
C4_6 0.0659(19) 0.0410(16) 0.103(2) 0.0022(17) 0.0456(18) -0.0008(15)
C5_6 0.058(2) 0.0323(17) 0.091(2) 0.0019(18) 0.0405(19) 0.0021(16)
C6_6 0.052(2) 0.0260(17) 0.080(2) 0.0021(17) 0.0346(19) 0.0020(16)
C7_6 0.050(2) 0.0250(17) 0.077(2) 0.0028(17) 0.0329(19) 0.0012(16)
C8_6 0.039(3) 0.022(3) 0.036(3) -0.001(2) 0.005(2) 0.001(2)
O5_6 0.078(2) 0.0595(19) 0.127(3) 0.0016(19) 0.056(2) -0.0013(17)
C9_6 0.087(3) 0.073(2) 0.139(3) 0.001(2) 0.057(2) 0.003(2)
C10_6 0.094(3) 0.087(3) 0.149(3) 0.002(3) 0.056(3) 0.002(2)
C11_6 0.100(3) 0.096(3) 0.156(4) 0.003(3) 0.055(3) -0.001(3)
C12_6 0.107(4) 0.113(4) 0.161(5) 0.006(4) 0.055(4) -0.006(4)
O1_7 0.046(3) 0.084(4) 0.040(2) -0.001(2) -0.018(2) 0.000(2)
C1_7 0.066(6) 0.178(14) 0.153(12) 0.014(10) -0.003(6) -0.003(7)
O1_8 0.055(3) 0.066(3) 0.072(3) -0.028(3) -0.003(2) 0.027(2)
O1_9 0.034(2) 0.066(3) 0.062(3) 0.016(2) 0.010(2) -0.016(2)
C1_9 0.043(4) 0.114(7) 0.095(6) -0.024(6) 0.011(4) -0.022(4)
O1_10 0.043(3) 0.062(3) 0.058(3) -0.002(2) -0.016(2) -0.002(2)
O1_11 0.044(3) 0.047(2) 0.064(3) -0.002(2) 0.009(2) 0.009(2)
O1_12 0.040(2) 0.046(2) 0.060(3) 0.008(2) 0.003(2) -0.0078(19)

loop_
_atom_type_symbol
_atom_type_description
_atom_type_scat_dispersion_real
_atom_type_scat_dispersion_imag
_atom_type_scat_source
C C 0.0181 0.0091 'International Tables Vol C Tables 4.2.6.8 and 6.1.1.4'
H H 0.0000 0.0000 'International Tables Vol C Tables 4.2.6.8 and 6.1.1.4'
O O 0.0492 0.0322 'International Tables Vol C Tables 4.2.6.8 and 6.1.1.4'
Cu Cu -1.9646 0.5888 'International Tables Vol C Tables 4.2.6.8 and 6.1.1.4'

loop_
_geom_angle_atom_site_label_1
_geom_angle_atom_site_label_2
_geom_angle_atom_site_label_3
_geom_angle
_geom_angle_site_symmetry_1
_geom_angle_site_symmetry_3
O1_2 Cu1 O1_1 89.09(19) . .
O1_2 Cu1 O1_3 169.58(16) . .
O1_1 Cu1 O1_3 89.94(18) . .
O1_2 Cu1 O1_4 90.54(19) . .
O1_1 Cu1 O1_4 168.73(16) . .
O1_3 Cu1 O1_4 88.39(19) . .
O1_2 Cu1 O1_7 98.41(18) . .
O1_1 Cu1 O1_7 99.12(18) . .
O1_3 Cu1 O1_7 91.99(18) . .
O1_4 Cu1 O1_7 92.07(18) . .
O1_2 Cu1 Cu2 85.65(12) . .
O1_1 Cu1 Cu2 84.05(11) . .
O1_3 Cu1 Cu2 83.93(11) . .
O1_4 Cu1 Cu2 84.69(11) . .
O1_7 Cu1 Cu2 174.85(15) . .
O2_4 Cu2 O2_3 88.61(19) . .
O2_4 Cu2 O2_1 167.60(16) . .
O2_3 Cu2 O2_1 89.87(18) . .
O2_4 Cu2 O2_2 89.98(18) . .
O2_3 Cu2 O2_2 166.67(16) . .
O2_1 Cu2 O2_2 88.67(18) . .
O2_4 Cu2 O1_10 94.82(17) . .
O2_3 Cu2 O1_10 98.32(18) . .
O2_1 Cu2 O1_10 97.58(18) . .
O2_2 Cu2 O1_10 95.01(18) . .
O2_4 Cu2 Cu1 83.45(11) . .
O2_3 Cu2 Cu1 84.44(11) . .
O2_1 Cu2 Cu1 84.16(11) . .
O2_2 Cu2 Cu1 82.23(12) . .
O1_10 Cu2 Cu1 176.72(13) . .
O3_1 Cu3 O3_3 172.13(16) . 4_565
O3_1 Cu3 O1_5 90.29(19) . .
O3_3 Cu3 O1_5 90.36(18) 4_565 .
O3_1 Cu3 O3_6 89.79(18) . 1_545
O3_3 Cu3 O3_6 87.70(18) 4_565 1_545
O1_5 Cu3 O3_6 166.09(16) . 1_545
O3_1 Cu3 O1_8 95.95(18) . .
O3_3 Cu3 O1_8 91.79(18) 4_565 .
O1_5 Cu3 O1_8 95.90(19) . .
O3_6 Cu3 O1_8 97.93(19) 1_545 .
O3_1 Cu3 Cu4 85.62(12) . .
O3_3 Cu3 Cu4 86.73(12) 4_565 .
O1_5 Cu3 Cu4 81.04(12) . .
O3_6 Cu3 Cu4 85.09(12) 1_545 .
O1_8 Cu3 Cu4 176.59(16) . .
O4_6 Cu4 O2_5 169.68(16) 1_545 .
O4_6 Cu4 O4_3 89.10(18) 1_545 4_565
O2_5 Cu4 O4_3 89.03(17) . 4_565
O4_6 Cu4 O4_1 89.67(18) 1_545 .
O2_5 Cu4 O4_1 89.29(18) . .
O4_3 Cu4 O4_1 163.72(16) 4_565 .
O4_6 Cu4 O1_11 94.55(17) 1_545 .
O2_5 Cu4 O1_11 95.76(17) . .
O4_3 Cu4 O1_11 99.17(17) 4_565 .
O4_1 Cu4 O1_11 97.11(17) . .
O4_6 Cu4 Cu3 82.54(11) 1_545 .
O2_5 Cu4 Cu3 87.15(11) . .
O4_3 Cu4 Cu3 81.22(11) 4_565 .
O4_1 Cu4 Cu3 82.52(11) . .
O1_11 Cu4 Cu3 177.07(13) . .
O3_2 Cu5 O3_5 89.22(18) . .
O3_2 Cu5 O1_6 89.66(19) . .
O3_5 Cu5 O1_6 168.51(16) . .
O3_2 Cu5 O3_4 169.91(16) . 4_575
O3_5 Cu5 O3_4 89.48(18) . 4_575
O1_6 Cu5 O3_4 89.62(18) . 4_575
O3_2 Cu5 O1_9 94.51(17) . .
O3_5 Cu5 O1_9 95.34(17) . .
O1_6 Cu5 O1_9 96.15(18) . .
O3_4 Cu5 O1_9 95.57(17) 4_575 .
O3_2 Cu5 Cu6 84.40(12) . .
O3_5 Cu5 Cu6 84.10(11) . .
O1_6 Cu5 Cu6 84.41(12) . .
O3_4 Cu5 Cu6 85.51(11) 4_575 .
O1_9 Cu5 Cu6 178.78(13) . .
O4_4 Cu6 O2_6 89.21(18) 4_575 .
O4_4 Cu6 O4_2 166.03(17) 4_575 .
O2_6 Cu6 O4_2 90.32(19) . .
O4_4 Cu6 O4_5 89.69(18) 4_575 .
O2_6 Cu6 O4_5 167.53(17) . .
O4_2 Cu6 O4_5 87.76(19) . .
O4_4 Cu6 O1_12 96.30(17) 4_575 .
O2_6 Cu6 O1_12 95.77(17) . .
O4_2 Cu6 O1_12 97.63(17) . .
O4_5 Cu6 O1_12 96.69(17) . .
O4_4 Cu6 Cu5 82.50(12) 4_575 .
O2_6 Cu6 Cu5 83.44(12) . .
O4_2 Cu6 Cu5 83.58(12) . .
O4_5 Cu6 Cu5 84.11(12) . .
O1_12 Cu6 Cu5 178.57(12) . .
C1_1 O1_1 Cu1 123.4(3) . .
C1_1 O2_1 Cu2 122.7(4) . .
C8_1 O3_1 Cu3 122.5(3) . .
C8_1 O4_1 Cu4 123.8(3) . .
O2_1 C1_1 O1_1 125.6(5) . .
O2_1 C1_1 C2_1 117.3(5) . .
O1_1 C1_1 C2_1 117.1(5) . .
C7_1 C2_1 C3_1 120.6(5) . .
C7_1 C2_1 C1_1 119.1(5) . .
C3_1 C2_1 C1_1 120.1(5) . .
C2_1 C3_1 C4_1 119.4(5) . .
O5_1 C4_1 C5_1 120.3(5) . .
O5_1 C4_1 C3_1 119.8(5) . .
C5_1 C4_1 C3_1 119.9(5) . .
C4_1 C5_1 C6_1 119.8(5) . .
C7_1 C6_1 C5_1 120.7(5) . .
C7_1 C6_1 C8_1 119.7(5) . .
C5_1 C6_1 C8_1 119.6(5) . .
C6_1 C7_1 C2_1 119.6(5) . .
O4_1 C8_1 O3_1 125.5(5) . .
O4_1 C8_1 C6_1 118.2(5) . .
O3_1 C8_1 C6_1 116.4(5) . .
C9B_1 O5_1 C4_1 124.5(7) . .
C9A_1 O5_1 C4_1 125.6(7) . .
O5_1 C9A_1 C10A_1 109.7(11) . .
C11A_1 C10A_1 C9A_1 123.4(13) . .
C10A_1 C11A_1 C12A_1 112.1(13) . .
O5_1 C9B_1 C10B_1 112.4(12) . .
C11B_1 C10B_1 C9B_1 106.8(13) . .
C10B_1 C11B_1 C12B_1 106.5(15) . .
C1_2 O1_2 Cu1 121.9(3) . .
C1_2 O2_2 Cu2 124.2(4) . .
C8_2 O3_2 Cu5 123.2(3) . .
C8_2 O4_2 Cu6 123.0(4) . .
O1_2 C1_2 O2_2 126.0(5) . .
O1_2 C1_2 C2_2 117.5(5) . .
O2_2 C1_2 C2_2 116.6(5) . .
C3_2 C2_2 C7_2 120.2(5) . .
C3_2 C2_2 C1_2 120.1(5) . .
C7_2 C2_2 C1_2 119.6(5) . .
C2_2 C3_2 C4_2 119.8(5) . .
O5_2 C4_2 C5_2 118.6(5) . .
O5_2 C4_2 C3_2 121.3(5) . .
C5_2 C4_2 C3_2 120.0(6) . .
C6_2 C5_2 C4_2 119.8(5) . .
C5_2 C6_2 C7_2 120.7(5) . .
C5_2 C6_2 C8_2 120.0(5) . .
C7_2 C6_2 C8_2 119.3(5) . .
C6_2 C7_2 C2_2 119.4(5) . .
O3_2 C8_2 O4_2 125.5(5) . .
O3_2 C8_2 C6_2 118.3(5) . .
O4_2 C8_2 C6_2 116.2(5) . .
C9B_2 O5_2 C4_2 125.8(9) . .
C9A_2 O5_2 C4_2 124.1(7) . .
O5_2 C9A_2 C10A_2 110.1(10) . .
O5_2 C9B_2 C10B_2 116.9(15) . .
C1_3 O1_3 Cu1 123.4(4) . .
C1_3 O2_3 Cu2 122.6(3) . .
C8_3 O3_3 Cu3 120.7(3) . 4_566
C8_3 O4_3 Cu4 125.9(3) . 4_566
O1_3 C1_3 O2_3 125.4(5) . .
O1_3 C1_3 C2_3 117.3(5) . .
O2_3 C1_3 C2_3 117.3(5) . .
C7_3 C2_3 C3_3 120.6(5) . .
C7_3 C2_3 C1_3 119.9(5) . .
C3_3 C2_3 C1_3 119.5(5) . .
C2_3 C3_3 C4_3 119.6(5) . .
O5_3 C4_3 C5_3 125.4(6) . .
O5_3 C4_3 C3_3 114.8(5) . .
C5_3 C4_3 C3_3 119.9(5) . .
C6_3 C5_3 C4_3 120.0(6) . .
C5_3 C6_3 C7_3 120.6(5) . .
C5_3 C6_3 C8_3 120.2(5) . .
C7_3 C6_3 C8_3 119.1(5) . .
C2_3 C7_3 C6_3 119.2(5) . .
O4_3 C8_3 O3_3 125.2(5) . .
O4_3 C8_3 C6_3 117.5(5) . .
O3_3 C8_3 C6_3 117.3(5) . .
C4_3 O5_3 C9_3 119.4(5) . .
O5_3 C9_3 C10_3 108.3(6) . .
C9_3 C10_3 C11_3 111.6(6) . .
C12_3 C11_3 C10_3 111.0(6) . .
C1_4 O1_4 Cu1 122.1(4) . .
C1_4 O2_4 Cu2 124.1(3) . .
C8_4 O3_4 Cu5 120.7(4) . 4_576
C8_4 O4_4 Cu6 124.8(3) . 4_576
O2_4 C1_4 O1_4 125.5(5) . .
O2_4 C1_4 C2_4 117.4(5) . .
O1_4 C1_4 C2_4 117.0(5) . .
C7_4 C2_4 C3_4 120.3(6) . .
C7_4 C2_4 C1_4 119.5(5) . .
C3_4 C2_4 C1_4 120.2(5) . .
C4_4 C3_4 C2_4 119.1(6) . .
C3_4 C4_4 O5_4 123.5(7) . .
C3_4 C4_4 C5_4 121.3(7) . .
O5_4 C4_4 C5_4 115.2(7) . .
C6_4 C5_4 C4_4 118.5(6) . .
C7_4 C6_4 C5_4 120.2(6) . .
C7_4 C6_4 C8_4 119.6(5) . .
C5_4 C6_4 C8_4 120.1(6) . .
C2_4 C7_4 C6_4 120.2(6) . .
O3_4 C8_4 O4_4 126.3(5) . .
O3_4 C8_4 C6_4 118.3(5) . .
O4_4 C8_4 C6_4 115.3(5) . .
C4_4 O5_4 C9_4 117.6(6) . .
O5_4 C9_4 C10_4 109.0(8) . .
C9_4 C10_4 C11_4 98.3(9) . .
C1_5 O1_5 Cu3 126.5(3) . .
C1_5 O2_5 Cu4 119.5(4) . .
C8_5 O3_5 Cu5 123.5(3) . .
C8_5 O4_5 Cu6 122.0(4) . .
O1_5 C1_5 O2_5 125.8(5) . .
O1_5 C1_5 C2_5 116.3(5) . .
O2_5 C1_5 C2_5 117.9(5) . .
C3_5 C2_5 C7_5 120.5(5) . .
C3_5 C2_5 C1_5 120.8(5) . .
C7_5 C2_5 C1_5 118.7(5) . .
C2_5 C3_5 C4_5 120.4(5) . .
O5_5 C4_5 C5_5 124.3(5) . .
O5_5 C4_5 C3_5 116.7(5) . .
C5_5 C4_5 C3_5 119.0(6) . .
C4_5 C5_5 C6_5 119.6(5) . .
C7_5 C6_5 C5_5 120.8(5) . .
C7_5 C6_5 C8_5 118.9(5) . .
C5_5 C6_5 C8_5 120.2(5) . .
C6_5 C7_5 C2_5 119.5(5) . .
O3_5 C8_5 O4_5 126.0(5) . .
O3_5 C8_5 C6_5 117.0(5) . .
O4_5 C8_5 C6_5 117.1(5) . .
C4_5 O5_5 C9_5 118.4(5) . .
O5_5 C9_5 C10_5 108.7(6) . .
C9_5 C10_5 C11_5 111.2(7) . .
C10_5 C11_5 C12_5 106.7(7) . .
C1_6 O1_6 Cu5 122.0(4) . .
C1_6 O2_6 Cu6 123.9(4) . .
C8_6 O3_6 Cu3 120.9(4) . 1_565
C8_6 O4_6 Cu4 125.7(3) . 1_565
O2_6 C1_6 O1_6 126.0(5) . .
O2_6 C1_6 C2_6 117.5(5) . .
O1_6 C1_6 C2_6 116.5(5) . .
C3_6 C2_6 C7_6 120.1(6) . .
C3_6 C2_6 C1_6 121.3(6) . .
C7_6 C2_6 C1_6 118.6(6) . .
C2_6 C3_6 C4_6 121.1(6) . .
O5_6 C4_6 C3_6 117.0(6) . .
O5_6 C4_6 C5_6 123.8(7) . .
C3_6 C4_6 C5_6 119.1(7) . .
C6_6 C5_6 C4_6 119.6(6) . .
C5_6 C6_6 C7_6 121.1(6) . .
C5_6 C6_6 C8_6 120.9(5) . .
C7_6 C6_6 C8_6 118.0(6) . .
C6_6 C7_6 C2_6 118.8(6) . .
O4_6 C8_6 O3_6 125.7(5) . .
O4_6 C8_6 C6_6 117.3(5) . .
O3_6 C8_6 C6_6 117.0(5) . .
C4_6 O5_6 C9_6 124.3(6) . .
O5_6 C9_6 C10_6 113.4(8) . .
C11_6 C10_6 C9_6 126.5(10) . .
C10_6 C11_6 C12_6 127.5(11) . .
C1_7 O1_7 Cu1 124.7(7) . .
C1_9 O1_9 Cu5 126.5(6) . .

loop_
_geom_bond_atom_site_label_1
_geom_bond_atom_site_label_2
_geom_bond_distance
_geom_bond_site_symmetry_2
Cu1 O1_2 1.953(4) .
Cu1 O1_1 1.964(4) .
Cu1 O1_3 1.965(4) .
Cu1 O1_4 1.968(4) .
Cu1 O1_7 2.166(4) .
Cu1 Cu2 2.6412(10) .
Cu2 O2_4 1.963(4) .
Cu2 O2_3 1.966(4) .
Cu2 O2_1 1.978(4) .
Cu2 O2_2 1.982(4) .
Cu2 O1_10 2.130(4) .
Cu3 O3_1 1.943(4) .
Cu3 O3_3 1.951(4) 4_565
Cu3 O1_5 1.963(4) .
Cu3 O3_6 1.980(4) 1_545
Cu3 O1_8 2.164(4) .
Cu3 Cu4 2.6429(10) .
Cu4 O4_6 1.958(4) 1_545
Cu4 O2_5 1.959(4) .
Cu4 O4_3 1.976(4) 4_565
Cu4 O4_1 1.998(4) .
Cu4 O1_11 2.125(4) .
Cu5 O3_2 1.950(4) .
Cu5 O3_5 1.954(4) .
Cu5 O1_6 1.975(4) .
Cu5 O3_4 1.976(4) 4_575
Cu5 O1_9 2.182(4) .
Cu5 Cu6 2.6407(10) .
Cu6 O4_4 1.961(4) 4_575
Cu6 O2_6 1.967(4) .
Cu6 O4_2 1.968(4) .
Cu6 O4_5 1.972(4) .
Cu6 O1_12 2.140(4) .
O1_1 C1_1 1.259(7) .
O2_1 C1_1 1.256(6) .
O3_1 C8_1 1.267(7) .
O4_1 C8_1 1.247(6) .
C1_1 C2_1 1.506(7) .
C2_1 C7_1 1.386(7) .
C2_1 C3_1 1.389(8) .
C3_1 C4_1 1.404(8) .
C4_1 O5_1 1.355(7) .
C4_1 C5_1 1.384(8) .
C5_1 C6_1 1.392(8) .
C6_1 C7_1 1.382(8) .
C6_1 C8_1 1.509(7) .
O5_1 C9B_1 1.327(14) .
O5_1 C9A_1 1.341(13) .
C9A_1 C10A_1 1.525(13) .
C10A_1 C11A_1 1.505(14) .
C11A_1 C12A_1 1.522(13) .
C9B_1 C10B_1 1.524(13) .
C10B_1 C11B_1 1.518(15) .
C11B_1 C12B_1 1.525(14) .
O1_2 C1_2 1.243(7) .
O2_2 C1_2 1.255(6) .
O3_2 C8_2 1.251(7) .
O4_2 C8_2 1.263(7) .
C1_2 C2_2 1.495(7) .
C2_2 C3_2 1.387(8) .
C2_2 C7_2 1.394(7) .
C3_2 C4_2 1.400(8) .
C4_2 O5_2 1.364(8) .
C4_2 C5_2 1.388(8) .
C5_2 C6_2 1.385(8) .
C6_2 C7_2 1.394(7) .
C6_2 C8_2 1.503(7) .
O5_2 C9B_2 1.302(15) .
O5_2 C9A_2 1.341(11) .
C9A_2 C10A_2 1.607(17) .
C9B_2 C10B_2 1.66(2) .
O1_3 C1_3 1.260(6) .
O2_3 C1_3 1.264(6) .
O3_3 C8_3 1.257(6) .
O4_3 C8_3 1.255(6) .
C1_3 C2_3 1.497(7) .
C2_3 C7_3 1.390(7) .
C2_3 C3_3 1.391(8) .
C3_3 C4_3 1.393(8) .
C4_3 O5_3 1.370(7) .
C4_3 C5_3 1.391(8) .
C5_3 C6_3 1.382(8) .
C6_3 C7_3 1.392(8) .
C6_3 C8_3 1.492(7) .
O5_3 C9_3 1.423(8) .
C9_3 C10_3 1.489(9) .
C10_3 C11_3 1.530(10) .
C11_3 C12_3 1.510(10) .
O1_4 C1_4 1.263(6) .
O2_4 C1_4 1.251(6) .
O3_4 C8_4 1.247(7) .
O4_4 C8_4 1.255(7) .
C1_4 C2_4 1.493(8) .
C2_4 C7_4 1.386(8) .
C2_4 C3_4 1.386(9) .
C3_4 C4_4 1.376(10) .
C4_4 O5_4 1.383(9) .
C4_4 C5_4 1.405(10) .
C5_4 C6_4 1.387(9) .
C6_4 C7_4 1.387(8) .
C6_4 C8_4 1.510(8) .
O5_4 C9_4 1.416(10) .
C9_4 C10_4 1.581(11) .
C10_4 C11_4 1.646(13) .
O1_5 C1_5 1.256(7) .
O2_5 C1_5 1.260(6) .
O3_5 C8_5 1.249(7) .
O4_5 C8_5 1.264(6) .
C1_5 C2_5 1.503(7) .
C2_5 C3_5 1.378(8) .
C2_5 C7_5 1.381(7) .
C3_5 C4_5 1.403(8) .
C4_5 O5_5 1.356(8) .
C4_5 C5_5 1.387(8) .
C5_5 C6_5 1.397(8) .
C6_5 C7_5 1.377(7) .
C6_5 C8_5 1.501(7) .
O5_5 C9_5 1.407(8) .
C9_5 C10_5 1.502(11) .
C10_5 C11_5 1.557(11) .
C11_5 C12_5 1.560(12) .
O1_6 C1_6 1.258(7) .
O2_6 C1_6 1.240(7) .
O3_6 C8_6 1.259(6) .
O4_6 C8_6 1.236(7) .
C1_6 C2_6 1.505(8) .
C2_6 C3_6 1.369(9) .
C2_6 C7_6 1.394(8) .
C3_6 C4_6 1.379(10) .
C4_6 O5_6 1.347(9) .
C4_6 C5_6 1.405(9) .
C5_6 C6_6 1.366(9) .
C6_6 C7_6 1.393(8) .
C6_6 C8_6 1.510(8) .
O5_6 C9_6 1.377(10) .
C9_6 C10_6 1.388(6) .
C10_6 C11_6 1.385(6) .
C11_6 C12_6 1.387(6) .
O1_7 C1_7 1.291(14) .
O1_9 C1_9 1.218(10) .

loop_
_geom_torsion_atom_site_label_1
_geom_torsion_atom_site_label_2
_geom_torsion_atom_site_label_3
_geom_torsion_atom_site_label_4
_geom_torsion
_geom_torsion_site_symmetry_1
Cu2 O2_1 C1_1 O1_1 -4.1(8) .
Cu2 O2_1 C1_1 C2_1 174.3(4) .
Cu1 O1_1 C1_1 O2_1 5.4(8) .
Cu1 O1_1 C1_1 C2_1 -173.0(4) .
O2_1 C1_1 C2_1 C7_1 -168.2(5) .
O1_1 C1_1 C2_1 C7_1 10.3(8) .
O2_1 C1_1 C2_1 C3_1 7.8(8) .
O1_1 C1_1 C2_1 C3_1 -173.6(5) .
C7_1 C2_1 C3_1 C4_1 -0.8(9) .
C1_1 C2_1 C3_1 C4_1 -176.7(5) .
C2_1 C3_1 C4_1 O5_1 -177.4(6) .
C2_1 C3_1 C4_1 C5_1 2.7(9) .
O5_1 C4_1 C5_1 C6_1 177.8(6) .
C3_1 C4_1 C5_1 C6_1 -2.3(9) .
C4_1 C5_1 C6_1 C7_1 -0.1(9) .
C4_1 C5_1 C6_1 C8_1 178.7(5) .
C5_1 C6_1 C7_1 C2_1 2.0(9) .
C8_1 C6_1 C7_1 C2_1 -176.8(5) .
C3_1 C2_1 C7_1 C6_1 -1.6(9) .
C1_1 C2_1 C7_1 C6_1 174.4(5) .
Cu4 O4_1 C8_1 O3_1 1.6(8) .
Cu4 O4_1 C8_1 C6_1 -178.1(4) .
Cu3 O3_1 C8_1 O4_1 -3.2(8) .
Cu3 O3_1 C8_1 C6_1 176.5(4) .
C7_1 C6_1 C8_1 O4_1 172.9(5) .
C5_1 C6_1 C8_1 O4_1 -6.0(8) .
C7_1 C6_1 C8_1 O3_1 -6.9(8) .
C5_1 C6_1 C8_1 O3_1 174.3(5) .
C5_1 C4_1 O5_1 C9B_1 -2.3(13) .
C3_1 C4_1 O5_1 C9B_1 177.9(10) .
C5_1 C4_1 O5_1 C9A_1 178.5(10) .
C3_1 C4_1 O5_1 C9A_1 -1.3(13) .
C4_1 O5_1 C9A_1 C10A_1 175.8(9) .
O5_1 C9A_1 C10A_1 C11A_1 -57(2) .
C9A_1 C10A_1 C11A_1 C12A_1 -170.6(16) .
C4_1 O5_1 C9B_1 C10B_1 -174.7(9) .
O5_1 C9B_1 C10B_1 C11B_1 70.7(19) .
C9B_1 C10B_1 C11B_1 C12B_1 167.2(16) .
Cu1 O1_2 C1_2 O2_2 -2.2(8) .
Cu1 O1_2 C1_2 C2_2 176.2(4) .
Cu2 O2_2 C1_2 O1_2 3.4(8) .
Cu2 O2_2 C1_2 C2_2 -175.0(4) .
O1_2 C1_2 C2_2 C3_2 178.8(5) .
O2_2 C1_2 C2_2 C3_2 -2.7(8) .
O1_2 C1_2 C2_2 C7_2 -3.6(8) .
O2_2 C1_2 C2_2 C7_2 174.9(5) .
C7_2 C2_2 C3_2 C4_2 0.8(9) .
C1_2 C2_2 C3_2 C4_2 178.4(6) .
C2_2 C3_2 C4_2 O5_2 -179.7(6) .
C2_2 C3_2 C4_2 C5_2 -2.3(10) .
O5_2 C4_2 C5_2 C6_2 178.9(6) .
C3_2 C4_2 C5_2 C6_2 1.5(10) .
C4_2 C5_2 C6_2 C7_2 0.9(10) .
C4_2 C5_2 C6_2 C8_2 179.7(6) .
C5_2 C6_2 C7_2 C2_2 -2.3(9) .
C8_2 C6_2 C7_2 C2_2 178.8(5) .
C3_2 C2_2 C7_2 C6_2 1.5(9) .
C1_2 C2_2 C7_2 C6_2 -176.1(5) .
Cu5 O3_2 C8_2 O4_2 3.9(8) .
Cu5 O3_2 C8_2 C6_2 -174.3(4) .
Cu6 O4_2 C8_2 O3_2 1.6(8) .
Cu6 O4_2 C8_2 C6_2 179.8(4) .
C5_2 C6_2 C8_2 O3_2 -175.6(5) .
C7_2 C6_2 C8_2 O3_2 3.2(8) .
C5_2 C6_2 C8_2 O4_2 6.0(8) .
C7_2 C6_2 C8_2 O4_2 -175.1(5) .
C5_2 C4_2 O5_2 C9B_2 39.5(14) .
C3_2 C4_2 O5_2 C9B_2 -143.1(12) .
C5_2 C4_2 O5_2 C9A_2 154.3(9) .
C3_2 C4_2 O5_2 C9A_2 -28.3(12) .
C4_2 O5_2 C9A_2 C10A_2 -74.5(12) .
C4_2 O5_2 C9B_2 C10B_2 70.8(18) .
Cu1 O1_3 C1_3 O2_3 -4.8(8) .
Cu1 O1_3 C1_3 C2_3 174.9(4) .
Cu2 O2_3 C1_3 O1_3 6.2(8) .
Cu2 O2_3 C1_3 C2_3 -173.5(4) .
O1_3 C1_3 C2_3 C7_3 178.9(5) .
O2_3 C1_3 C2_3 C7_3 -1.4(8) .
O1_3 C1_3 C2_3 C3_3 -3.6(8) .
O2_3 C1_3 C2_3 C3_3 176.1(6) .
C7_3 C2_3 C3_3 C4_3 -1.0(10) .
C1_3 C2_3 C3_3 C4_3 -178.5(6) .
C2_3 C3_3 C4_3 O5_3 -179.2(6) .
C2_3 C3_3 C4_3 C5_3 1.8(11) .
O5_3 C4_3 C5_3 C6_3 -179.6(7) .
C3_3 C4_3 C5_3 C6_3 -0.7(11) .
C4_3 C5_3 C6_3 C7_3 -1.3(10) .
C4_3 C5_3 C6_3 C8_3 174.3(6) .
C3_3 C2_3 C7_3 C6_3 -1.0(9) .
C1_3 C2_3 C7_3 C6_3 176.5(5) .
C5_3 C6_3 C7_3 C2_3 2.1(9) .
C8_3 C6_3 C7_3 C2_3 -173.5(5) .
Cu4 O4_3 C8_3 O3_3 -6.7(8) 4_566
Cu4 O4_3 C8_3 C6_3 172.5(4) 4_566
Cu3 O3_3 C8_3 O4_3 4.2(8) 4_566
Cu3 O3_3 C8_3 C6_3 -175.0(4) 4_566
C5_3 C6_3 C8_3 O4_3 -175.8(5) .
C7_3 C6_3 C8_3 O4_3 -0.2(8) .
C5_3 C6_3 C8_3 O3_3 3.4(8) .
C7_3 C6_3 C8_3 O3_3 179.1(5) .
C5_3 C4_3 O5_3 C9_3 -0.7(12) .
C3_3 C4_3 O5_3 C9_3 -179.7(7) .
C4_3 O5_3 C9_3 C10_3 -175.1(7) .
O5_3 C9_3 C10_3 C11_3 179.3(7) .
C9_3 C10_3 C11_3 C12_3 -179.3(7) .
Cu2 O2_4 C1_4 O1_4 -3.2(8) .
Cu2 O2_4 C1_4 C2_4 176.6(4) .
Cu1 O1_4 C1_4 O2_4 4.2(8) .
Cu1 O1_4 C1_4 C2_4 -175.6(4) .
O2_4 C1_4 C2_4 C7_4 -10.3(10) .
O1_4 C1_4 C2_4 C7_4 169.5(7) .
O2_4 C1_4 C2_4 C3_4 167.9(7) .
O1_4 C1_4 C2_4 C3_4 -12.3(10) .
C7_4 C2_4 C3_4 C4_4 -0.5(14) .
C1_4 C2_4 C3_4 C4_4 -178.7(8) .
C2_4 C3_4 C4_4 O5_4 177.1(9) .
C2_4 C3_4 C4_4 C5_4 -4.0(15) .
C3_4 C4_4 C5_4 C6_4 4.4(15) .
O5_4 C4_4 C5_4 C6_4 -176.6(8) .
C4_4 C5_4 C6_4 C7_4 -0.3(13) .
C4_4 C5_4 C6_4 C8_4 -179.9(8) .
C3_4 C2_4 C7_4 C6_4 4.4(13) .
C1_4 C2_4 C7_4 C6_4 -177.3(7) .
C5_4 C6_4 C7_4 C2_4 -4.0(13) .
C8_4 C6_4 C7_4 C2_4 175.5(7) .
Cu5 O3_4 C8_4 O4_4 -1.4(8) 4_576
Cu5 O3_4 C8_4 C6_4 177.8(4) 4_576
Cu6 O4_4 C8_4 O3_4 -2.9(8) 4_576
Cu6 O4_4 C8_4 C6_4 177.9(4) 4_576
C7_4 C6_4 C8_4 O3_4 -171.1(7) .
C5_4 C6_4 C8_4 O3_4 8.4(10) .
C7_4 C6_4 C8_4 O4_4 8.2(10) .
C5_4 C6_4 C8_4 O4_4 -172.3(7) .
C3_4 C4_4 O5_4 C9_4 5.7(15) .
C5_4 C4_4 O5_4 C9_4 -173.2(10) .
C4_4 O5_4 C9_4 C10_4 -178.9(9) .
O5_4 C9_4 C10_4 C11_4 75.2(11) .
Cu3 O1_5 C1_5 O2_5 -0.9(8) .
Cu3 O1_5 C1_5 C2_5 -179.5(3) .
Cu4 O2_5 C1_5 O1_5 1.1(7) .
Cu4 O2_5 C1_5 C2_5 179.6(3) .
O1_5 C1_5 C2_5 C3_5 -175.2(5) .
O2_5 C1_5 C2_5 C3_5 6.1(8) .
O1_5 C1_5 C2_5 C7_5 5.5(7) .
O2_5 C1_5 C2_5 C7_5 -173.1(5) .
C7_5 C2_5 C3_5 C4_5 -1.1(9) .
C1_5 C2_5 C3_5 C4_5 179.6(5) .
C2_5 C3_5 C4_5 O5_5 -177.4(6) .
C2_5 C3_5 C4_5 C5_5 2.9(9) .
O5_5 C4_5 C5_5 C6_5 178.3(6) .
C3_5 C4_5 C5_5 C6_5 -2.0(9) .
C4_5 C5_5 C6_5 C7_5 -0.7(9) .
C4_5 C5_5 C6_5 C8_5 177.4(5) .
C5_5 C6_5 C7_5 C2_5 2.4(8) .
C8_5 C6_5 C7_5 C2_5 -175.7(5) .
C3_5 C2_5 C7_5 C6_5 -1.5(8) .
C1_5 C2_5 C7_5 C6_5 177.8(5) .
Cu5 O3_5 C8_5 O4_5 -3.7(8) .
Cu5 O3_5 C8_5 C6_5 175.1(3) .
Cu6 O4_5 C8_5 O3_5 7.2(8) .
Cu6 O4_5 C8_5 C6_5 -171.7(3) .
C7_5 C6_5 C8_5 O3_5 -8.8(8) .
C5_5 C6_5 C8_5 O3_5 173.1(5) .
C7_5 C6_5 C8_5 O4_5 170.2(5) .
C5_5 C6_5 C8_5 O4_5 -7.9(8) .
C5_5 C4_5 O5_5 C9_5 -0.1(10) .
C3_5 C4_5 O5_5 C9_5 -179.8(6) .
C4_5 O5_5 C9_5 C10_5 179.7(7) .
O5_5 C9_5 C10_5 C11_5 -173.7(7) .
C9_5 C10_5 C11_5 C12_5 174.5(8) .
Cu6 O2_6 C1_6 O1_6 4.6(9) .
Cu6 O2_6 C1_6 C2_6 -174.8(4) .
Cu5 O1_6 C1_6 O2_6 -0.3(8) .
Cu5 O1_6 C1_6 C2_6 179.2(4) .
O2_6 C1_6 C2_6 C3_6 -171.5(7) .
O1_6 C1_6 C2_6 C3_6 9.0(10) .
O2_6 C1_6 C2_6 C7_6 8.4(10) .
O1_6 C1_6 C2_6 C7_6 -171.1(7) .
C7_6 C2_6 C3_6 C4_6 1.0(14) .
C1_6 C2_6 C3_6 C4_6 -179.1(8) .
C2_6 C3_6 C4_6 O5_6 -179.3(9) .
C2_6 C3_6 C4_6 C5_6 3.1(15) .
O5_6 C4_6 C5_6 C6_6 178.0(9) .
C3_6 C4_6 C5_6 C6_6 -4.6(14) .
C4_6 C5_6 C6_6 C7_6 2.0(13) .
C4_6 C5_6 C6_6 C8_6 -179.2(7) .
C5_6 C6_6 C7_6 C2_6 2.1(13) .
C8_6 C6_6 C7_6 C2_6 -176.8(7) .
C3_6 C2_6 C7_6 C6_6 -3.6(13) .
C1_6 C2_6 C7_6 C6_6 176.5(7) .
Cu4 O4_6 C8_6 O3_6 -4.6(9) 1_565
Cu4 O4_6 C8_6 C6_6 173.3(4) 1_565
Cu3 O3_6 C8_6 O4_6 3.5(8) 1_565
Cu3 O3_6 C8_6 C6_6 -174.4(4) 1_565
C5_6 C6_6 C8_6 O4_6 173.9(7) .
C7_6 C6_6 C8_6 O4_6 -7.3(10) .
C5_6 C6_6 C8_6 O3_6 -8.0(10) .
C7_6 C6_6 C8_6 O3_6 170.8(7) .
C3_6 C4_6 O5_6 C9_6 -174.9(10) .
C5_6 C4_6 O5_6 C9_6 2.5(17) .
C4_6 O5_6 C9_6 C10_6 177.5(11) .
O5_6 C9_6 C10_6 C11_6 2(2) .
C9_6 C10_6 C11_6 C12_6 171.4(15) .
